data_1513126
loop_
_publ_author_name
'Ryabchuk, Pavel'
'Edwards, Andrew'
'Gerasimchuk, Nikolay'
'Rubina, Marina'
'Rubin, Michael'

_publ_section_title
;
 Dual Control of the Selectivity in the Formal Nucleophilic Substitution
 of Bromocyclopropanes en Route to Densely Functionalized, Chirally Rich
 Cyclopropyl Derivatives
;
_journal_issue 23
_journal_name_full 'Organic Letters'
_journal_page_first 6010
_journal_paper_doi 10.1021/ol4027792
_journal_volume 15
_journal_year 2013
_chemical_formula_moiety 'C23 H29 N O2'
_chemical_formula_sum 'C23 H29 N O2'
_chemical_formula_weight 351.47
_chemical_name_common Pasha
_chemical_name_systematic
;
 Chiral-(R)-substituted cyclopropane
;
_space_group_crystal_system orthorhombic
_space_group_IT_number 19
_space_group_name_Hall 'P 2ac 2ab'
_space_group_name_H-M_alt 'P 21 21 21'
_symmetry_space_group_name_Hall 'P 2ac 2ab'
_symmetry_space_group_name_H-M 'P 21 21 21'
_atom_sites_solution_hydrogens mixed
_audit_creation_method SHELXL-2013
_cell_angle_alpha 90
_cell_angle_beta 90
_cell_angle_gamma 90
_cell_formula_units_Z 8
_cell_length_a 9.6721(4)
_cell_length_b 19.6189(11)
_cell_length_c 21.5843(11)
_cell_measurement_reflns_used 9960
_cell_measurement_temperature 150(2)
_cell_measurement_theta_max 49.89
_cell_measurement_theta_min 2.45
_cell_volume 4095.7(4)
_computing_cell_refinement 'Bruker SAINT v8.30C'
_computing_data_collection 'Bruker APEX2 v2012.4.3'
_computing_data_reduction 'Bruker SAINT v8.30C'
_computing_molecular_graphics 'Bruker SHELXTL v6.14'
_computing_publication_material 'Bruker SHELXTL v6.14'
_computing_structure_refinement 'SHELXL-2013 (Sheldrick, 2013)'
_computing_structure_solution 'Bruker SHELXTL v6.14'
_diffrn_ambient_temperature 150(2)
_diffrn_measured_fraction_theta_full 0.980
_diffrn_measured_fraction_theta_max 0.976
_diffrn_measurement_device_type 'D8 goniostat with Bruker APEXII'
_diffrn_measurement_method 'omega scans'
_diffrn_radiation_monochromator 'Si-<111> channel cut crystal'
_diffrn_radiation_source synchrotron
_diffrn_radiation_type synchrotron
_diffrn_radiation_wavelength 1.2399
_diffrn_reflns_av_R_equivalents 0.0909
_diffrn_reflns_av_unetI/netI 0.0727
_diffrn_reflns_Laue_measured_fraction_full 0.980
_diffrn_reflns_Laue_measured_fraction_max 0.976
_diffrn_reflns_limit_h_max 11
_diffrn_reflns_limit_h_min -11
_diffrn_reflns_limit_k_max 22
_diffrn_reflns_limit_k_min -24
_diffrn_reflns_limit_l_max 26
_diffrn_reflns_limit_l_min -24
_diffrn_reflns_number 30096
_diffrn_reflns_point_group_measured_fraction_full 0.969
_diffrn_reflns_point_group_measured_fraction_max 0.964
_diffrn_reflns_theta_full 48.068
_diffrn_reflns_theta_max 50.003
_diffrn_reflns_theta_min 2.447
_diffrn_standards_interval_count 1
_diffrn_standards_interval_time 0.2
_diffrn_standards_number 4
_exptl_absorpt_coefficient_mu 0.285
_exptl_absorpt_correction_T_max 0.7499
_exptl_absorpt_correction_T_min 0.6629
_exptl_absorpt_correction_type multi-scan
_exptl_absorpt_process_details 'SADABS (Bruker AXS, 2013)'
_exptl_crystal_colour colorless
_exptl_crystal_density_diffrn 1.140
_exptl_crystal_density_meas ?
_exptl_crystal_description needle
_exptl_crystal_F_000 1520
_exptl_crystal_size_max 0.070
_exptl_crystal_size_mid 0.025
_exptl_crystal_size_min 0.025
_refine_diff_density_max 0.503
_refine_diff_density_min -0.344
_refine_diff_density_rms 0.087
_refine_ls_abs_structure_details
;
 Flack x determined using 2747 quotients [(I+)-(I-)]/[(I+)+(I-)]
 (Parsons and Flack (2004), Acta Cryst. A60, s61).
;
_refine_ls_abs_structure_Flack 0.0(2)
_refine_ls_extinction_method none
_refine_ls_goodness_of_fit_ref 1.061
_refine_ls_hydrogen_treatment mixed
_refine_ls_matrix_type full
_refine_ls_number_parameters 483
_refine_ls_number_reflns 7776
_refine_ls_number_restraints 0
_refine_ls_restrained_S_all 1.061
_refine_ls_R_factor_all 0.0771
_refine_ls_R_factor_gt 0.0723
_refine_ls_shift/su_max 0.000
_refine_ls_shift/su_mean 0.000
_refine_ls_structure_factor_coef Fsqd
_refine_ls_weighting_details 'w=1/[\s^2^(Fo^2^)+(0.1321P)^2^] where P=(Fo^2^+2Fc^2^)/3'
_refine_ls_weighting_scheme calc
_refine_ls_wR_factor_gt 0.1828
_refine_ls_wR_factor_ref 0.1874
_reflns_Friedel_coverage 0.766
_reflns_Friedel_fraction_full 0.955
_reflns_Friedel_fraction_max 0.948
_reflns_number_gt 6920
_reflns_number_total 7776
_reflns_threshold_expression 'I > 2\s(I)'
_cod_data_source_file ol4027792_si_003.cif
_cod_data_source_block ASpek-11
_cod_depositor_comments
;
The following automatic conversions were performed:

'_exptl_crystal_density_meas' value 'not measured' was changed to '?'
- the value is perceived as not measured.

Automatic conversion script
Id: cif_fix_values 3008 2015-01-20 13:52:24Z robertas 
;
_cod_database_code 1513126
_shelx_space_group_comment
;
The symmetry employed for this shelxl refinement is uniquely defined
by the following loop, which should always be used as a source of
symmetry information in preference to the above space-group names.
They are only intended as comments.
;
_shelx_estimated_absorpt_t_min 0.980
_shelx_estimated_absorpt_t_max 0.993
_chemical_absolute_configuration_at_c6 R
_chemical_absolute_configuration_at_c7 S
_chemical_absolute_configuration_at_c8 R
_chemical_absolute_configuration_at_c29 R
_chemical_absolute_configuration_at_c30 S
_chemical_absolute_configuration_at_c31 R
_shelxl_version_number 2013-3

loop_
_space_group_symop_operation_xyz
'x, y, z'
'x+1/2, -y+1/2, -z'
'-x, y+1/2, -z+1/2'
'-x+1/2, -y, z+1/2'

loop_
_atom_site_label
_atom_site_type_symbol
_atom_site_fract_x
_atom_site_fract_y
_atom_site_fract_z
_atom_site_U_iso_or_equiv
_atom_site_adp_type
_atom_site_occupancy
_atom_site_site_symmetry_order
_atom_site_calc_flag
_atom_site_refinement_flags_posn
_atom_site_refinement_flags_adp
C1 C 0.6861(3) 0.88668(19) 0.76784(16) 0.0357(7) Uani 1 1 d . .
C2 C 0.7521(4) 0.9622(2) 0.85565(18) 0.0410(8) Uani 1 1 d . .
C3 C 0.6470(5) 0.9343(3) 0.9019(2) 0.0579(11) Uani 1 1 d . .
H3B H 0.6801 0.8907 0.9185 0.087 Uiso 1 1 calc R U
H3A H 0.5581 0.9273 0.8811 0.087 Uiso 1 1 calc R U
H3C H 0.6353 0.9668 0.9360 0.087 Uiso 1 1 calc R U
C4 C 0.6997(5) 1.0285(2) 0.8260(2) 0.0531(10) Uani 1 1 d . .
H4C H 0.6116 1.0199 0.8050 0.080 Uiso 1 1 calc R U
H4A H 0.7678 1.0449 0.7959 0.080 Uiso 1 1 calc R U
H4B H 0.6862 1.0630 0.8583 0.080 Uiso 1 1 calc R U
C5 C 0.8896(4) 0.9756(3) 0.8885(2) 0.0554(11) Uani 1 1 d . .
H5C H 0.9581 0.9915 0.8583 0.083 Uiso 1 1 calc R U
H5B H 0.9224 0.9335 0.9079 0.083 Uiso 1 1 calc R U
H5A H 0.8764 1.0106 0.9204 0.083 Uiso 1 1 calc R U
C6 C 0.7418(3) 0.83556(19) 0.72278(17) 0.0370(7) Uani 1 1 d . .
H6 H 0.8166 0.8050 0.7386 0.044 Uiso 1 1 calc R U
C7 C 0.6423(3) 0.8045(2) 0.67836(17) 0.0391(8) Uani 1 1 d . .
H7 H 0.5457 0.8225 0.6807 0.047 Uiso 1 1 calc R U
C8 C 0.7480(3) 0.8536(2) 0.65358(17) 0.0383(8) Uani 1 1 d . .
C9 C 0.8722(4) 0.8244(2) 0.6200(2) 0.0489(9) Uani 1 1 d . .
H9B H 0.9542 0.8518 0.6296 0.073 Uiso 1 1 calc R U
H9C H 0.8554 0.8254 0.5752 0.073 Uiso 1 1 calc R U
H9A H 0.8873 0.7773 0.6334 0.073 Uiso 1 1 calc R U
C10 C 0.7085(3) 0.9238(2) 0.63218(16) 0.0373(7) Uani 1 1 d . .
C11 C 0.5996(3) 0.9353(2) 0.59137(17) 0.0385(7) Uani 1 1 d . .
H11 H 0.5420 0.8984 0.5794 0.046 Uiso 1 1 calc R U
C12 C 0.5740(4) 0.9995(2) 0.56804(17) 0.0439(9) Uani 1 1 d . .
H12 H 0.5002 1.0057 0.5395 0.053 Uiso 1 1 calc R U
C13 C 0.6539(4) 1.0558(2) 0.58537(17) 0.0426(8) Uani 1 1 d . .
C14 C 0.6263(5) 1.1253(2) 0.5593(2) 0.0564(10) Uani 1 1 d . .
H14C H 0.5332 1.1400 0.5711 0.085 Uiso 1 1 calc R U
H14A H 0.6334 1.1238 0.5140 0.085 Uiso 1 1 calc R U
H14B H 0.6944 1.1576 0.5757 0.085 Uiso 1 1 calc R U
C15 C 0.7616(4) 1.0436(2) 0.62734(18) 0.0459(9) Uani 1 1 d . .
H15 H 0.8178 1.0806 0.6404 0.055 Uiso 1 1 calc R U
C16 C 0.7880(4) 0.9796(2) 0.65007(18) 0.0426(8) Uani 1 1 d . .
H16 H 0.8618 0.9732 0.6785 0.051 Uiso 1 1 calc R U
C17 C 0.5560(4) 0.7125(2) 0.6225(2) 0.0480(9) Uani 1 1 d . .
H17A H 0.5348 0.7505 0.5939 0.058 Uiso 1 1 calc R U
H17B H 0.4693 0.6995 0.6439 0.058 Uiso 1 1 calc R U
C18 C 0.6089(4) 0.6523(2) 0.58574(17) 0.0404(8) Uani 1 1 d . .
C19 C 0.7418(5) 0.6291(3) 0.5901(2) 0.0604(12) Uani 1 1 d . .
H19 H 0.8043 0.6500 0.6183 0.072 Uiso 1 1 calc R U
C20 C 0.7857(6) 0.5752(3) 0.5536(3) 0.0791(17) Uani 1 1 d . .
H20 H 0.8790 0.5604 0.5561 0.095 Uiso 1 1 calc R U
C21 C 0.6964(6) 0.5430(3) 0.5137(2) 0.0640(12) Uani 1 1 d . .
H21 H 0.7258 0.5042 0.4909 0.077 Uiso 1 1 calc R U
C22 C 0.5632(5) 0.5676(2) 0.5071(2) 0.0559(10) Uani 1 1 d . .
H22 H 0.5023 0.5474 0.4778 0.067 Uiso 1 1 calc R U
C23 C 0.5185(5) 0.6217(2) 0.5433(2) 0.0497(9) Uani 1 1 d . .
H23 H 0.4265 0.6380 0.5393 0.060 Uiso 1 1 calc R U
C24 C 0.1931(3) 0.91319(18) 0.77105(15) 0.0328(7) Uani 1 1 d . .
C25 C 0.2460(3) 1.0237(2) 0.71646(17) 0.0391(8) Uani 1 1 d . .
C26 C 0.1249(4) 1.0636(2) 0.7451(2) 0.0490(9) Uani 1 1 d . .
H26C H 0.1448 1.0729 0.7888 0.074 Uiso 1 1 calc R U
H26A H 0.0401 1.0365 0.7420 0.074 Uiso 1 1 calc R U
H26B H 0.1127 1.1067 0.7229 0.074 Uiso 1 1 calc R U
C27 C 0.3753(4) 1.0682(2) 0.7155(2) 0.0519(10) Uani 1 1 d . .
H27C H 0.4534 1.0417 0.6995 0.078 Uiso 1 1 calc R U
H27A H 0.3961 1.0837 0.7577 0.078 Uiso 1 1 calc R U
H27B H 0.3595 1.1078 0.6888 0.078 Uiso 1 1 calc R U
C28 C 0.2094(4) 1.0004(2) 0.65104(19) 0.0480(9) Uani 1 1 d . .
H28C H 0.1284 0.9704 0.6526 0.072 Uiso 1 1 calc R U
H28B H 0.2878 0.9755 0.6332 0.072 Uiso 1 1 calc R U
H28A H 0.1885 1.0402 0.6253 0.072 Uiso 1 1 calc R U
C29 C 0.2607(3) 0.85762(18) 0.80762(15) 0.0341(7) Uani 1 1 d . .
H29 H 0.3386 0.8729 0.8347 0.041 Uiso 1 1 calc R U
C30 C 0.1730(3) 0.80107(19) 0.83422(16) 0.0357(7) Uani 1 1 d . .
H30 H 0.0729 0.8014 0.8227 0.043 Uiso 1 1 calc R U
C31 C 0.2731(3) 0.78416(18) 0.78341(15) 0.0348(7) Uani 1 1 d . .
C32 C 0.4052(4) 0.7461(2) 0.80155(18) 0.0428(8) Uani 1 1 d . .
H32B H 0.3877 0.6969 0.8009 0.064 Uiso 1 1 calc R U
H32A H 0.4334 0.7599 0.8433 0.064 Uiso 1 1 calc R U
H32C H 0.4789 0.7571 0.7721 0.064 Uiso 1 1 calc R U
C33 C 0.2213(3) 0.76596(19) 0.72010(16) 0.0352(7) Uani 1 1 d . .
C34 C 0.2540(3) 0.8057(2) 0.66855(16) 0.0392(8) Uani 1 1 d . .
H34 H 0.3009 0.8478 0.6741 0.047 Uiso 1 1 calc R U
C35 C 0.2188(4) 0.7844(2) 0.60933(17) 0.0449(9) Uani 1 1 d . .
H35 H 0.2419 0.8123 0.5749 0.054 Uiso 1 1 calc R U
C36 C 0.1513(4) 0.7239(2) 0.59953(18) 0.0462(9) Uani 1 1 d . .
C37 C 0.1122(5) 0.7001(3) 0.5353(2) 0.0640(13) Uani 1 1 d . .
H78B H 0.0127 0.7066 0.5290 0.096 Uiso 1 1 calc R U
H37C H 0.1349 0.6517 0.5309 0.096 Uiso 1 1 calc R U
H37A H 0.1635 0.7266 0.5045 0.096 Uiso 1 1 calc R U
C38 C 0.1182(4) 0.6847(2) 0.6512(2) 0.0480(9) Uani 1 1 d . .
H38 H 0.0718 0.6425 0.6456 0.058 Uiso 1 1 calc R U
C39 C 0.1512(4) 0.7058(2) 0.71020(18) 0.0429(8) Uani 1 1 d . .
H39 H 0.1253 0.6785 0.7446 0.051 Uiso 1 1 calc R U
C40 C 0.1505(4) 0.8212(2) 0.94064(18) 0.0448(8) Uani 1 1 d . .
H40B H 0.0525 0.8097 0.9487 0.054 Uiso 1 1 calc R U
H40A H 0.1552 0.8692 0.9267 0.054 Uiso 1 1 calc R U
C41 C 0.2337(4) 0.8123(2) 0.99863(17) 0.0416(8) Uani 1 1 d . .
C42 C 0.1893(5) 0.7724(2) 1.0469(2) 0.0565(11) Uani 1 1 d . .
H42 H 0.1043 0.7485 1.0437 0.068 Uiso 1 1 calc R U
C43 C 0.2685(9) 0.7668(3) 1.1007(2) 0.084(2) Uani 1 1 d . .
H43 H 0.2372 0.7393 1.1341 0.101 Uiso 1 1 calc R U
C44 C 0.3926(8) 0.8016(4) 1.1054(3) 0.091(2) Uani 1 1 d . .
H44 H 0.4468 0.7981 1.1420 0.109 Uiso 1 1 calc R U
C45 C 0.4370(6) 0.8412(4) 1.0568(4) 0.087(2) Uani 1 1 d . .
H45 H 0.5227 0.8646 1.0598 0.104 Uiso 1 1 calc R U
C46 C 0.3593(5) 0.8474(3) 1.0042(2) 0.0600(11) Uani 1 1 d . .
H46 H 0.3906 0.8756 0.9712 0.072 Uiso 1 1 calc R U
H1N2 H 0.357(4) 0.9530(19) 0.7561(17) 0.025(9) Uiso 1 1 d . .
N1 N 0.7810(3) 0.91128(16) 0.80751(14) 0.0372(6) Uani 1 1 d . .
H1N1 H 0.8662 0.8958 0.8044 0.045 Uiso 1 1 calc R U
N2 N 0.2795(3) 0.96370(16) 0.75524(14) 0.0347(6) Uani 1 1 d . .
O1 O 0.5638(2) 0.90330(14) 0.76769(13) 0.0419(6) Uani 1 1 d . .
O2 O 0.6534(3) 0.73455(15) 0.66677(12) 0.0449(6) Uani 1 1 d . .
O3 O 0.0690(2) 0.91190(13) 0.75757(12) 0.0387(6) Uani 1 1 d . .
O4 O 0.2052(3) 0.77716(14) 0.89346(11) 0.0404(6) Uani 1 1 d . .

loop_
_atom_site_aniso_label
_atom_site_aniso_U_11
_atom_site_aniso_U_22
_atom_site_aniso_U_33
_atom_site_aniso_U_23
_atom_site_aniso_U_13
_atom_site_aniso_U_12
C1 0.0307(15) 0.0355(19) 0.0411(18) 0.0063(14) 0.0039(13) -0.0018(12)
C2 0.0396(17) 0.041(2) 0.0428(18) -0.0040(15) -0.0007(14) 0.0001(15)
C3 0.058(2) 0.064(3) 0.052(2) -0.006(2) 0.0165(19) -0.006(2)
C4 0.053(2) 0.041(2) 0.065(3) -0.0062(18) -0.0119(19) 0.0015(18)
C5 0.046(2) 0.069(3) 0.051(2) -0.007(2) -0.0096(17) -0.0006(19)
C6 0.0308(15) 0.0365(19) 0.0437(18) 0.0013(14) -0.0004(13) 0.0044(12)
C7 0.0347(16) 0.039(2) 0.0441(18) -0.0015(15) 0.0019(13) 0.0049(14)
C8 0.0301(15) 0.042(2) 0.0422(18) -0.0030(15) 0.0015(13) 0.0052(14)
C9 0.0394(17) 0.058(3) 0.050(2) -0.0063(17) 0.0087(16) 0.0092(17)
C10 0.0291(14) 0.045(2) 0.0378(17) -0.0031(14) 0.0049(12) 0.0018(13)
C11 0.0356(15) 0.042(2) 0.0383(17) -0.0064(15) -0.0012(13) 0.0011(14)
C12 0.0381(17) 0.057(3) 0.0362(18) -0.0061(16) -0.0038(14) 0.0048(16)
C13 0.0468(18) 0.046(2) 0.0354(17) 0.0022(15) 0.0065(14) 0.0017(16)
C14 0.066(2) 0.053(3) 0.050(2) 0.0010(19) -0.007(2) 0.004(2)
C15 0.0433(18) 0.053(2) 0.0415(19) -0.0016(16) -0.0006(15) -0.0139(16)
C16 0.0312(16) 0.053(2) 0.0438(19) 0.0046(16) -0.0011(14) -0.0040(14)
C17 0.0440(18) 0.049(2) 0.051(2) -0.0069(18) 0.0005(16) 0.0041(17)
C18 0.0447(18) 0.036(2) 0.0398(18) 0.0009(15) 0.0048(14) 0.0017(14)
C19 0.062(2) 0.060(3) 0.060(3) -0.014(2) -0.016(2) 0.018(2)
C20 0.082(3) 0.077(4) 0.079(3) -0.022(3) -0.016(3) 0.038(3)
C21 0.090(3) 0.047(3) 0.055(2) -0.012(2) 0.006(2) 0.014(2)
C22 0.071(3) 0.052(3) 0.045(2) -0.0068(19) 0.0012(19) -0.014(2)
C23 0.051(2) 0.049(2) 0.049(2) -0.0001(18) -0.0008(17) -0.0044(17)
C24 0.0277(14) 0.0352(18) 0.0354(15) -0.0002(13) 0.0016(12) 0.0003(12)
C25 0.0343(16) 0.040(2) 0.0425(19) 0.0084(15) 0.0021(13) 0.0044(14)
C26 0.0451(18) 0.041(2) 0.061(2) 0.0050(18) 0.0031(17) 0.0111(16)
C27 0.0451(19) 0.043(2) 0.067(3) 0.0122(19) 0.0002(18) -0.0076(17)
C28 0.0467(19) 0.053(3) 0.044(2) 0.0089(17) 0.0001(16) 0.0054(17)
C29 0.0275(14) 0.0381(19) 0.0368(17) 0.0021(13) -0.0009(12) -0.0009(12)
C30 0.0344(15) 0.0367(19) 0.0358(16) 0.0040(14) 0.0027(12) 0.0005(13)
C31 0.0328(15) 0.0363(19) 0.0353(17) 0.0045(13) 0.0031(12) 0.0026(13)
C32 0.0427(18) 0.046(2) 0.0398(18) 0.0075(15) 0.0024(14) 0.0089(15)
C33 0.0325(14) 0.0375(19) 0.0357(16) 0.0011(13) 0.0029(12) 0.0097(13)
C34 0.0330(15) 0.045(2) 0.0398(18) 0.0040(15) 0.0053(13) 0.0074(14)
C35 0.0375(16) 0.058(3) 0.0390(18) 0.0044(16) 0.0048(14) 0.0148(17)
C36 0.0442(18) 0.054(3) 0.0407(19) -0.0044(16) -0.0032(14) 0.0210(17)
C37 0.065(3) 0.078(3) 0.049(2) -0.012(2) -0.0093(19) 0.018(2)
C38 0.052(2) 0.037(2) 0.055(2) -0.0061(17) -0.0116(17) 0.0092(16)
C39 0.0474(18) 0.039(2) 0.0426(19) 0.0034(15) -0.0021(14) 0.0055(15)
C40 0.0464(19) 0.045(2) 0.0429(19) -0.0014(16) 0.0041(15) 0.0093(16)
C41 0.0425(17) 0.040(2) 0.0423(19) -0.0061(15) 0.0019(14) 0.0082(15)
C42 0.074(3) 0.045(2) 0.050(2) 0.0052(18) 0.003(2) 0.009(2)
C43 0.137(6) 0.072(4) 0.043(2) -0.001(2) -0.008(3) 0.052(4)
C44 0.110(5) 0.095(5) 0.067(4) -0.037(3) -0.048(4) 0.066(4)
C45 0.056(3) 0.099(5) 0.105(5) -0.051(4) -0.033(3) 0.023(3)
C46 0.053(2) 0.057(3) 0.069(3) -0.013(2) 0.002(2) 0.002(2)
N1 0.0279(12) 0.0418(17) 0.0418(15) 0.0017(12) 0.0022(11) 0.0026(11)
N2 0.0237(12) 0.0396(17) 0.0409(15) 0.0052(12) -0.0028(10) 0.0022(11)
O1 0.0257(10) 0.0420(15) 0.0579(16) -0.0042(11) 0.0016(10) 0.0029(10)
O2 0.0478(13) 0.0410(15) 0.0458(14) -0.0025(11) -0.0049(11) 0.0055(11)
O3 0.0238(10) 0.0469(15) 0.0455(13) 0.0051(11) 0.0003(9) 0.0006(9)
O4 0.0468(12) 0.0397(15) 0.0346(12) 0.0041(10) 0.0045(10) 0.0058(11)

loop_
_atom_type_symbol
_atom_type_description
_atom_type_scat_dispersion_real
_atom_type_scat_dispersion_imag
_atom_type_scat_source
C C 0.0120 0.0060 'International Tables Vol C Tables 4.2.6.8 and 6.1.1.4'
H H 0.0000 0.0000 'International Tables Vol C Tables 4.2.6.8 and 6.1.1.4'
O O 0.0340 0.0200 'International Tables Vol C Tables 4.2.6.8 and 6.1.1.4'
N N 0.0210 0.0110 'International Tables Vol C Tables 4.2.6.8 and 6.1.1.4'

loop_
_geom_angle_atom_site_label_1
_geom_angle_atom_site_label_2
_geom_angle_atom_site_label_3
_geom_angle
O1 C1 N1 124.4(3)
O1 C1 C6 121.6(3)
N1 C1 C6 114.1(3)
N1 C2 C3 110.2(3)
N1 C2 C5 106.2(3)
C3 C2 C5 109.7(4)
N1 C2 C4 110.1(3)
C3 C2 C4 110.9(4)
C5 C2 C4 109.5(3)
C2 C3 H3B 109.5
C2 C3 H3A 109.5
H3B C3 H3A 109.5
C2 C3 H3C 109.5
H3B C3 H3C 109.5
H3A C3 H3C 109.5
C2 C4 H4C 109.5
C2 C4 H4A 109.5
H4C C4 H4A 109.5
C2 C4 H4B 109.5
H4C C4 H4B 109.5
H4A C4 H4B 109.5
C2 C5 H5C 109.5
C2 C5 H5B 109.5
H5C C5 H5B 109.5
C2 C5 H5A 109.5
H5C C5 H5A 109.5
H5B C5 H5A 109.5
C7 C6 C1 117.3(3)
C7 C6 C8 59.6(2)
C1 C6 C8 119.4(3)
C7 C6 H6 116.2
C1 C6 H6 116.2
C8 C6 H6 116.2
O2 C7 C6 117.8(3)
O2 C7 C8 120.8(3)
C6 C7 C8 61.7(2)
O2 C7 H7 115.3
C6 C7 H7 115.3
C8 C7 H7 115.3
C10 C8 C7 121.6(3)
C10 C8 C9 113.6(3)
C7 C8 C9 117.9(3)
C10 C8 C6 120.0(3)
C7 C8 C6 58.7(2)
C9 C8 C6 114.2(3)
C8 C9 H9B 109.5
C8 C9 H9C 109.5
H9B C9 H9C 109.5
C8 C9 H9A 109.5
H9B C9 H9A 109.5
H9C C9 H9A 109.5
C11 C10 C16 117.7(3)
C11 C10 C8 122.4(3)
C16 C10 C8 119.7(3)
C12 C11 C10 121.1(3)
C12 C11 H11 119.5
C10 C11 H11 119.5
C11 C12 C13 121.6(3)
C11 C12 H12 119.2
C13 C12 H12 119.2
C12 C13 C15 116.7(4)
C12 C13 C14 121.3(4)
C15 C13 C14 122.0(4)
C13 C14 H14C 109.5
C13 C14 H14A 109.5
H14C C14 H14A 109.5
C13 C14 H14B 109.5
H14C C14 H14B 109.5
H14A C14 H14B 109.5
C16 C15 C13 121.7(4)
C16 C15 H15 119.1
C13 C15 H15 119.1
C15 C16 C10 121.2(4)
C15 C16 H16 119.4
C10 C16 H16 119.4
O2 C17 C18 111.7(3)
O2 C17 H17A 109.3
C18 C17 H17A 109.3
O2 C17 H17B 109.3
C18 C17 H17B 109.3
H17A C17 H17B 107.9
C19 C18 C23 119.3(4)
C19 C18 C17 122.8(4)
C23 C18 C17 117.8(3)
C18 C19 C20 120.2(5)
C18 C19 H19 119.9
C20 C19 H19 119.9
C21 C20 C19 121.0(5)
C21 C20 H20 119.5
C19 C20 H20 119.5
C20 C21 C22 119.3(4)
C20 C21 H21 120.3
C22 C21 H21 120.3
C21 C22 C23 119.9(4)
C21 C22 H22 120.0
C23 C22 H22 120.0
C22 C23 C18 120.1(4)
C22 C23 H23 119.9
C18 C23 H23 119.9
O3 C24 N2 124.1(3)
O3 C24 C29 122.3(3)
N2 C24 C29 113.6(3)
N2 C25 C27 106.4(3)
N2 C25 C28 109.6(3)
C27 C25 C28 110.5(3)
N2 C25 C26 110.1(3)
C27 C25 C26 109.8(4)
C28 C25 C26 110.4(3)
C25 C26 H26C 109.5
C25 C26 H26A 109.5
H26C C26 H26A 109.5
C25 C26 H26B 109.5
H26C C26 H26B 109.5
H26A C26 H26B 109.5
C25 C27 H27C 109.5
C25 C27 H27A 109.5
H27C C27 H27A 109.5
C25 C27 H27B 109.5
H27C C27 H27B 109.5
H27A C27 H27B 109.5
C25 C28 H28C 109.5
C25 C28 H28B 109.5
H28C C28 H28B 109.5
C25 C28 H28A 109.5
H28C C28 H28A 109.5
H28B C28 H28A 109.5
C24 C29 C30 119.4(3)
C24 C29 C31 122.5(3)
C30 C29 C31 59.0(2)
C24 C29 H29 114.8
C30 C29 H29 114.8
C31 C29 H29 114.8
O4 C30 C31 116.8(3)
O4 C30 C29 118.0(3)
C31 C30 C29 61.5(2)
O4 C30 H30 116.4
C31 C30 H30 116.4
C29 C30 H30 116.4
C33 C31 C30 120.3(3)
C33 C31 C32 113.3(3)
C30 C31 C32 117.3(3)
C33 C31 C29 120.5(3)
C30 C31 C29 59.6(2)
C32 C31 C29 115.8(3)
C31 C32 H32B 109.5
C31 C32 H32A 109.5
H32B C32 H32A 109.5
C31 C32 H32C 109.5
H32B C32 H32C 109.5
H32A C32 H32C 109.5
C39 C33 C34 117.8(3)
C39 C33 C31 120.7(3)
C34 C33 C31 121.2(3)
C35 C34 C33 120.8(4)
C35 C34 H34 119.6
C33 C34 H34 119.6
C36 C35 C34 121.3(4)
C36 C35 H35 119.4
C34 C35 H35 119.4
C35 C36 C38 117.7(4)
C35 C36 C37 121.9(4)
C38 C36 C37 120.4(4)
C36 C37 H78B 109.5
C36 C37 H37C 109.5
H78B C37 H37C 109.5
C36 C37 H37A 109.5
H78B C37 H37A 109.5
H37C C37 H37A 109.5
C39 C38 C36 121.4(4)
C39 C38 H38 119.3
C36 C38 H38 119.3
C33 C39 C38 121.0(4)
C33 C39 H39 119.5
C38 C39 H39 119.5
O4 C40 C41 108.9(3)
O4 C40 H40B 109.9
C41 C40 H40B 109.9
O4 C40 H40A 109.9
C41 C40 H40A 109.9
H40B C40 H40A 108.3
C42 C41 C46 119.1(4)
C42 C41 C40 122.2(4)
C46 C41 C40 118.6(4)
C41 C42 C43 120.4(6)
C41 C42 H42 119.8
C43 C42 H42 119.8
C44 C43 C42 119.9(6)
C44 C43 H43 120.1
C42 C43 H43 120.1
C45 C44 C43 119.6(5)
C45 C44 H44 120.2
C43 C44 H44 120.2
C46 C45 C44 120.8(6)
C46 C45 H45 119.6
C44 C45 H45 119.6
C45 C46 C41 120.3(6)
C45 C46 H46 119.9
C41 C46 H46 119.9
C1 N1 C2 124.3(3)
C1 N1 H1N1 117.8
C2 N1 H1N1 117.8
C24 N2 C25 126.6(3)
C24 N2 H1N2 113(3)
C25 N2 H1N2 116(3)
C7 O2 C17 111.8(3)
C30 O4 C40 111.4(3)

loop_
_geom_bond_atom_site_label_1
_geom_bond_atom_site_label_2
_geom_bond_distance
C1 O1 1.227(4)
C1 N1 1.345(5)
C1 C6 1.498(5)
C2 N1 1.468(5)
C2 C3 1.527(6)
C2 C5 1.531(5)
C2 C4 1.536(6)
C3 H3B 0.9800
C3 H3A 0.9800
C3 H3C 0.9800
C4 H4C 0.9800
C4 H4A 0.9800
C4 H4B 0.9800
C5 H5C 0.9800
C5 H5B 0.9800
C5 H5A 0.9800
C6 C7 1.490(5)
C6 C8 1.536(5)
C6 H6 1.0000
C7 O2 1.399(5)
C7 C8 1.503(5)
C7 H7 1.0000
C8 C10 1.502(6)
C8 C9 1.515(5)
C9 H9B 0.9800
C9 H9C 0.9800
C9 H9A 0.9800
C10 C11 1.392(5)
C10 C16 1.393(5)
C11 C12 1.379(6)
C11 H11 0.9500
C12 C13 1.399(6)
C12 H12 0.9500
C13 C15 1.401(6)
C13 C14 1.500(6)
C14 H14C 0.9800
C14 H14A 0.9800
C14 H14B 0.9800
C15 C16 1.372(6)
C15 H15 0.9500
C16 H16 0.9500
C17 O2 1.409(5)
C17 C18 1.512(6)
C17 H17A 0.9900
C17 H17B 0.9900
C18 C19 1.367(6)
C18 C23 1.402(6)
C19 C20 1.386(7)
C19 H19 0.9500
C20 C21 1.373(8)
C20 H20 0.9500
C21 C22 1.383(8)
C21 H21 0.9500
C22 C23 1.387(7)
C22 H22 0.9500
C23 H23 0.9500
C24 O3 1.236(4)
C24 N2 1.340(5)
C24 C29 1.496(5)
C25 N2 1.480(4)
C25 C27 1.526(5)
C25 C28 1.526(6)
C25 C26 1.538(5)
C26 H26C 0.9800
C26 H26A 0.9800
C26 H26B 0.9800
C27 H27C 0.9800
C27 H27A 0.9800
C27 H27B 0.9800
C28 H28C 0.9800
C28 H28B 0.9800
C28 H28A 0.9800
C29 C30 1.510(5)
C29 C31 1.538(5)
C29 H29 1.0000
C30 O4 1.397(4)
C30 C31 1.500(5)
C30 H30 1.0000
C31 C33 1.499(5)
C31 C32 1.531(5)
C32 H32B 0.9800
C32 H32A 0.9800
C32 H32C 0.9800
C33 C39 1.377(6)
C33 C34 1.395(5)
C34 C35 1.387(6)
C34 H34 0.9500
C35 C36 1.371(6)
C35 H35 0.9500
C36 C38 1.391(6)
C36 C37 1.510(6)
C37 H78B 0.9800
C37 H37C 0.9800
C37 H37A 0.9800
C38 C39 1.378(6)
C38 H38 0.9500
C39 H39 0.9500
C40 O4 1.437(5)
C40 C41 1.498(5)
C40 H40B 0.9900
C40 H40A 0.9900
C41 C42 1.371(6)
C41 C46 1.402(6)
C42 C43 1.396(8)
C42 H42 0.9500
C43 C44 1.384(12)
C43 H43 0.9500
C44 C45 1.375(12)
C44 H44 0.9500
C45 C46 1.367(8)
C45 H45 0.9500
C46 H46 0.9500
N1 H1N1 0.8800
N2 H1N2 0.78(4)

loop_
_geom_torsion_atom_site_label_1
_geom_torsion_atom_site_label_2
_geom_torsion_atom_site_label_3
_geom_torsion_atom_site_label_4
_geom_torsion
O1 C1 C6 C7 -1.2(5)
N1 C1 C6 C7 178.4(3)
O1 C1 C6 C8 67.6(5)
N1 C1 C6 C8 -112.9(4)
C1 C6 C7 O2 -138.3(3)
C8 C6 C7 O2 112.0(3)
C1 C6 C7 C8 109.8(4)
O2 C7 C8 C10 144.5(3)
C6 C7 C8 C10 -108.2(4)
O2 C7 C8 C9 -4.5(5)
C6 C7 C8 C9 102.7(4)
O2 C7 C8 C6 -107.3(4)
C7 C6 C8 C10 110.9(3)
C1 C6 C8 C10 4.6(5)
C1 C6 C8 C7 -106.3(3)
C7 C6 C8 C9 -109.1(4)
C1 C6 C8 C9 144.6(3)
C7 C8 C10 C11 -49.5(5)
C9 C8 C10 C11 100.7(4)
C6 C8 C10 C11 -119.1(4)
C7 C8 C10 C16 134.8(3)
C9 C8 C10 C16 -75.0(4)
C6 C8 C10 C16 65.2(4)
C16 C10 C11 C12 1.9(5)
C8 C10 C11 C12 -173.9(3)
C10 C11 C12 C13 -1.5(5)
C11 C12 C13 C15 0.3(5)
C11 C12 C13 C14 179.4(4)
C12 C13 C15 C16 0.4(5)
C14 C13 C15 C16 -178.7(4)
C13 C15 C16 C10 0.1(6)
C11 C10 C16 C15 -1.2(5)
C8 C10 C16 C15 174.6(3)
O2 C17 C18 C19 -8.0(6)
O2 C17 C18 C23 175.1(4)
C23 C18 C19 C20 -0.9(8)
C17 C18 C19 C20 -177.7(5)
C18 C19 C20 C21 -1.8(10)
C19 C20 C21 C22 4.2(9)
C20 C21 C22 C23 -3.9(8)
C21 C22 C23 C18 1.2(7)
C19 C18 C23 C22 1.2(6)
C17 C18 C23 C22 178.2(4)
O3 C24 C29 C30 -5.8(5)
N2 C24 C29 C30 173.7(3)
O3 C24 C29 C31 64.2(5)
N2 C24 C29 C31 -116.3(3)
C24 C29 C30 O4 -140.6(3)
C31 C29 C30 O4 107.0(3)
C24 C29 C30 C31 112.4(3)
O4 C30 C31 C33 141.3(3)
C29 C30 C31 C33 -109.8(4)
O4 C30 C31 C32 -3.5(5)
C29 C30 C31 C32 105.4(4)
O4 C30 C31 C29 -108.9(3)
C24 C29 C31 C33 2.2(5)
C30 C29 C31 C33 109.4(3)
C24 C29 C31 C30 -107.2(3)
C24 C29 C31 C32 144.9(3)
C30 C29 C31 C32 -107.9(3)
C30 C31 C33 C39 -68.5(5)
C32 C31 C33 C39 77.6(4)
C29 C31 C33 C39 -138.9(3)
C30 C31 C33 C34 117.8(4)
C32 C31 C33 C34 -96.0(4)
C29 C31 C33 C34 47.5(4)
C39 C33 C34 C35 -1.1(5)
C31 C33 C34 C35 172.7(3)
C33 C34 C35 C36 -0.1(5)
C34 C35 C36 C38 0.5(5)
C34 C35 C36 C37 180.0(4)
C35 C36 C38 C39 0.3(5)
C37 C36 C38 C39 -179.2(4)
C34 C33 C39 C38 1.9(5)
C31 C33 C39 C38 -172.0(3)
C36 C38 C39 C33 -1.5(6)
O4 C40 C41 C42 -99.9(4)
O4 C40 C41 C46 81.8(4)
C46 C41 C42 C43 -0.1(6)
C40 C41 C42 C43 -178.4(4)
C41 C42 C43 C44 -0.2(7)
C42 C43 C44 C45 -0.2(8)
C43 C44 C45 C46 0.8(8)
C44 C45 C46 C41 -1.1(8)
C42 C41 C46 C45 0.7(6)
C40 C41 C46 C45 179.1(4)
O1 C1 N1 C2 -0.9(6)
C6 C1 N1 C2 179.6(3)
C3 C2 N1 C1 62.1(5)
C5 C2 N1 C1 -179.1(3)
C4 C2 N1 C1 -60.6(4)
O3 C24 N2 C25 -4.0(6)
C29 C24 N2 C25 176.5(3)
C27 C25 N2 C24 176.4(4)
C28 C25 N2 C24 -64.1(4)
C26 C25 N2 C24 57.5(5)
C6 C7 O2 C17 -178.1(3)
C8 C7 O2 C17 -106.1(4)
C18 C17 O2 C7 150.2(3)
C31 C30 O4 C40 150.7(3)
C29 C30 O4 C40 80.4(4)
C41 C40 O4 C30 -156.1(3)
